data_2211864
loop_
_publ_author_name
'Yusof, M. Sukeri M.'
'Yaakob, Wan Nur Aishah'
'Kadir, Maisara A.'
'Yamin, Bohari M.'

_publ_section_title
;
 <i>N</i>-Hexanoyl-<i>N</i>'-(6-methyl-2-pyridyl)thiourea
;
_journal_coeditor_code IS2119
_journal_issue 1
_journal_name_full 'Acta Crystallographica Section E'
_journal_page_first o241
_journal_page_last o243
_journal_paper_doi 10.1107/S1600536806052214
_journal_volume 63
_journal_year 2007
_chemical_formula_iupac 'C13 H19 N3 O S'
_chemical_formula_moiety 'C13 H19 N3 O S'
_chemical_formula_sum 'C13 H19 N3 O S'
_chemical_formula_weight 265.37
_chemical_name_systematic
;
N-Hexanoyl-N'-(6-methyl-2-pyridyl)thiourea
;
_space_group_IT_number 2
_symmetry_cell_setting triclinic
_symmetry_space_group_name_Hall '-P 1'
_symmetry_space_group_name_H-M 'P -1'
_atom_sites_solution_hydrogens geom
_atom_sites_solution_primary direct
_atom_sites_solution_secondary difmap
_audit_creation_method SHELXL-97
_cell_angle_alpha 72.840(8)
_cell_angle_beta 73.600(8)
_cell_angle_gamma 87.145(9)
_cell_formula_units_Z 4
_cell_length_a 8.112(4)
_cell_length_b 13.631(7)
_cell_length_c 14.267(7)
_cell_measurement_reflns_used 4867
_cell_measurement_temperature 298(2)
_cell_measurement_theta_max 26.0
_cell_measurement_theta_min 1.5
_cell_volume 1445.0(13)
_computing_cell_refinement 'SAINT (Bruker, 2000)'
_computing_data_collection 'SMART (Bruker, 2000)'
_computing_data_reduction SAINT
_computing_molecular_graphics 'SHELXTL (Sheldrick, 1997b)'
_computing_publication_material
;
SHELXTL, PARST (Nardelli, 1995) and PLATON (Spek, 2003)
;
_computing_structure_refinement 'SHELXL97 (Sheldrick, 1997a)'
_computing_structure_solution 'SHELXS97 (Sheldrick, 1997a)'
_diffrn_ambient_temperature 298(2)
_diffrn_detector_area_resol_mean 83.66
_diffrn_measured_fraction_theta_full 0.993
_diffrn_measured_fraction_theta_max 0.993
_diffrn_measurement_device_type
;
Bruker SMART APEX CCD area-detector
;
_diffrn_measurement_method \w
_diffrn_radiation_monochromator graphite
_diffrn_radiation_source 'fine-focus sealed tube'
_diffrn_radiation_type MoK\a
_diffrn_radiation_wavelength 0.71073
_diffrn_reflns_av_R_equivalents 0.0246
_diffrn_reflns_av_sigmaI/netI 0.0297
_diffrn_reflns_limit_h_max 10
_diffrn_reflns_limit_h_min -10
_diffrn_reflns_limit_k_max 16
_diffrn_reflns_limit_k_min -16
_diffrn_reflns_limit_l_max 17
_diffrn_reflns_limit_l_min -17
_diffrn_reflns_number 14881
_diffrn_reflns_theta_full 26.00
_diffrn_reflns_theta_max 26.0
_diffrn_reflns_theta_min 1.5
_diffrn_standards_decay_% 0
_diffrn_standards_interval_time 0
_diffrn_standards_number 0
_exptl_absorpt_coefficient_mu 0.217
_exptl_absorpt_correction_T_max 0.9259
_exptl_absorpt_correction_T_min 0.9124
_exptl_absorpt_correction_type multi-scan
_exptl_absorpt_process_details '(SADABS; Sheldrick, 1996)'
_exptl_crystal_colour colourless
_exptl_crystal_density_diffrn 1.220
_exptl_crystal_density_method 'not measured'
_exptl_crystal_description block
_exptl_crystal_F_000 568
_exptl_crystal_size_max 0.43
_exptl_crystal_size_mid 0.37
_exptl_crystal_size_min 0.36
_refine_diff_density_max 0.280
_refine_diff_density_min -0.147
_refine_ls_extinction_method none
_refine_ls_goodness_of_fit_ref 1.02
_refine_ls_hydrogen_treatment constr
_refine_ls_matrix_type full
_refine_ls_number_parameters 329
_refine_ls_number_reflns 5632
_refine_ls_number_restraints 0
_refine_ls_restrained_S_all 1.02
_refine_ls_R_factor_all 0.067
_refine_ls_R_factor_gt 0.046
_refine_ls_shift/su_max 0.000
_refine_ls_shift/su_mean 0.000
_refine_ls_structure_factor_coef Fsqd
_refine_ls_weighting_details 'calc w=1/[\s^2^(Fo^2^)+(0.0781P)^2^+0.0881P] where P=(Fo^2^+2Fc^2^)/3'
_refine_ls_weighting_scheme calc
_refine_ls_wR_factor_gt 0.124
_refine_ls_wR_factor_ref 0.136
_reflns_number_gt 4013
_reflns_number_total 5632
_reflns_threshold_expression I>2\s(I)
_cod_data_source_file is2119.cif
_cod_data_source_block I
_cod_database_code 2211864
_cod_database_fobs_code 2211864

loop_
_symmetry_equiv_pos_as_xyz
'x, y, z'
'-x, -y, -z'

loop_
_atom_site_type_symbol
_atom_site_label
_atom_site_fract_x
_atom_site_fract_y
_atom_site_fract_z
_atom_site_U_iso_or_equiv
_atom_site_adp_type
_atom_site_calc_flag
_atom_site_refinement_flags
_atom_site_occupancy
S S1 0.73817(7) 0.06900(5) 0.49172(4) 0.0839(2) Uani d . 1
S S2 0.99605(6) 0.45249(4) 0.36352(4) 0.06752(18) Uani d . 1
O O1 0.35899(18) 0.07300(14) 0.79215(11) 0.0893(5) Uani d . 1
O O2 0.47456(16) 0.36835(13) 0.59465(11) 0.0838(5) Uani d . 1
N N1 0.45007(19) 0.04210(12) 0.63856(11) 0.0610(4) Uani d . 1
H H1 0.4163 0.0161 0.5988 0.073 Uiso calc R 1
N N2 0.66222(19) 0.12753(12) 0.66193(11) 0.0608(4) Uani d . 1
H H2 0.5810 0.1276 0.7158 0.073 Uiso calc R 1
N N3 0.80382(19) 0.19958(11) 0.74030(11) 0.0589(4) Uani d . 1
N N4 0.75009(17) 0.43140(11) 0.53260(11) 0.0556(4) Uani d . 1
H H4 0.8264 0.4617 0.5468 0.067 Uiso calc R 1
N N5 0.68063(19) 0.36380(12) 0.41998(11) 0.0598(4) Uani d . 1
H H5 0.5860 0.3511 0.4684 0.072 Uiso calc R 1
N N6 0.5201(2) 0.29417(12) 0.34977(12) 0.0615(4) Uani d . 1
C C1 -0.4288(3) -0.13303(19) 0.98363(18) 0.0868(7) Uani d . 1
H H1A -0.4816 -0.0857 0.9371 0.130 Uiso calc R 1
H H1B -0.4980 -0.1416 1.0525 0.130 Uiso calc R 1
H H1C -0.4192 -0.1982 0.9698 0.130 Uiso calc R 1
C C2 -0.2520(3) -0.09146(19) 0.97038(16) 0.0777(6) Uani d . 1
H H2A -0.2631 -0.0257 0.9845 0.093 Uiso calc R 1
H H2B -0.2022 -0.1380 1.0202 0.093 Uiso calc R 1
C C3 -0.1314(2) -0.07767(15) 0.86565(14) 0.0605(5) Uani d . 1
H H3A -0.1827 -0.0330 0.8156 0.073 Uiso calc R 1
H H3B -0.1168 -0.1438 0.8524 0.073 Uiso calc R 1
C C4 0.0436(2) -0.03253(15) 0.85197(14) 0.0612(5) Uani d . 1
H H4A 0.0977 -0.0791 0.8994 0.073 Uiso calc R 1
H H4B 0.0287 0.0318 0.8689 0.073 Uiso calc R 1
C C5 0.1616(2) -0.01329(15) 0.74459(14) 0.0587(5) Uani d . 1
H H5A 0.1829 -0.0783 0.7293 0.070 Uiso calc R 1
H H5B 0.1045 0.0296 0.6966 0.070 Uiso calc R 1
C C6 0.3300(2) 0.03764(15) 0.72978(14) 0.0596(5) Uani d . 1
C C7 0.6172(2) 0.08222(14) 0.60124(13) 0.0566(4) Uani d . 1
C C8 0.8175(2) 0.17539(13) 0.65468(14) 0.0553(4) Uani d . 1
C C9 0.9620(2) 0.19552(15) 0.57209(15) 0.0659(5) Uani d . 1
H H9 0.9663 0.1776 0.5134 0.079 Uiso calc R 1
C C10 1.1000(3) 0.24367(16) 0.58112(17) 0.0734(6) Uani d . 1
H H10 1.2005 0.2592 0.5275 0.088 Uiso calc R 1
C C11 1.0897(3) 0.26855(16) 0.66820(18) 0.0744(6) Uani d . 1
H H11 1.1829 0.3007 0.6744 0.089 Uiso calc R 1
C C12 0.9408(3) 0.24577(15) 0.74671(16) 0.0645(5) Uani d . 1
C C13 0.9203(3) 0.27048(19) 0.84520(19) 0.0880(7) Uani d . 1
H H13A 0.8373 0.2232 0.8994 0.132 Uiso calc R 1
H H13B 0.8817 0.3393 0.8385 0.132 Uiso calc R 1
H H13C 1.0288 0.2648 0.8606 0.132 Uiso calc R 1
C C14 0.2368(3) 0.4502(2) 1.04705(18) 0.1060(9) Uani d . 1
H H14A 0.3155 0.4110 1.0814 0.159 Uiso calc R 1
H H14B 0.1230 0.4405 1.0933 0.159 Uiso calc R 1
H H14C 0.2709 0.5217 1.0243 0.159 Uiso calc R 1
C C15 0.2381(3) 0.41505(18) 0.95694(15) 0.0756(6) Uani d . 1
H H15A 0.1492 0.4494 0.9272 0.091 Uiso calc R 1
H H15B 0.2112 0.3418 0.9798 0.091 Uiso calc R 1
C C16 0.4095(2) 0.43671(16) 0.87590(14) 0.0629(5) Uani d . 1
H H16A 0.4375 0.5097 0.8551 0.076 Uiso calc R 1
H H16B 0.4973 0.4010 0.9058 0.076 Uiso calc R 1
C C17 0.4155(2) 0.40528(15) 0.78239(14) 0.0607(5) Uani d . 1
H H17A 0.3221 0.4362 0.7552 0.073 Uiso calc R 1
H H17B 0.3993 0.3312 0.8014 0.073 Uiso calc R 1
C C18 0.5851(2) 0.43776(15) 0.70021(13) 0.0585(5) Uani d . 1
H H18A 0.6014 0.5117 0.6820 0.070 Uiso calc R 1
H H18B 0.6781 0.4066 0.7278 0.070 Uiso calc R 1
C C19 0.5948(2) 0.40842(14) 0.60685(14) 0.0566(4) Uani d . 1
C C20 0.8009(2) 0.41288(13) 0.43873(13) 0.0530(4) Uani d . 1
C C21 0.6774(2) 0.32902(13) 0.33777(14) 0.0555(4) Uani d . 1
C C22 0.8160(3) 0.32964(15) 0.25438(15) 0.0674(5) Uani d . 1
H H22 0.9248 0.3539 0.2484 0.081 Uiso calc R 1
C C23 0.7854(3) 0.29292(17) 0.18128(17) 0.0776(6) Uani d . 1
H H23 0.8745 0.2926 0.1236 0.093 Uiso calc R 1
C C24 0.6257(3) 0.25676(17) 0.19204(17) 0.0774(6) Uani d . 1
H H24 0.6052 0.2320 0.1420 0.093 Uiso calc R 1
C C25 0.4945(3) 0.25722(15) 0.27809(16) 0.0675(5) Uani d . 1
C C26 0.3158(3) 0.2168(2) 0.2973(2) 0.0917(7) Uani d . 1
H H26A 0.2841 0.1638 0.3614 0.138 Uiso calc R 1
H H26B 0.3118 0.1891 0.2434 0.138 Uiso calc R 1
H H26C 0.2371 0.2716 0.2994 0.138 Uiso calc R 1

loop_
_atom_site_aniso_label
_atom_site_aniso_U_11
_atom_site_aniso_U_22
_atom_site_aniso_U_33
_atom_site_aniso_U_12
_atom_site_aniso_U_13
_atom_site_aniso_U_23
S1 0.0664(4) 0.1210(5) 0.0671(3) -0.0305(3) 0.0036(3) -0.0474(3)
S2 0.0490(3) 0.0916(4) 0.0588(3) -0.0220(2) -0.0017(2) -0.0260(3)
O1 0.0628(9) 0.1483(14) 0.0646(9) -0.0355(9) -0.0004(7) -0.0531(9)
O2 0.0480(8) 0.1353(13) 0.0762(9) -0.0297(8) -0.0006(7) -0.0539(9)
N1 0.0516(9) 0.0822(10) 0.0540(9) -0.0159(7) -0.0085(7) -0.0301(8)
N2 0.0474(8) 0.0825(10) 0.0548(9) -0.0155(7) -0.0080(7) -0.0267(8)
N3 0.0524(9) 0.0681(9) 0.0594(9) -0.0105(7) -0.0174(7) -0.0196(7)
N4 0.0409(8) 0.0742(10) 0.0551(8) -0.0123(7) -0.0085(6) -0.0263(7)
N5 0.0466(8) 0.0801(10) 0.0551(8) -0.0161(7) -0.0071(7) -0.0269(7)
N6 0.0561(9) 0.0702(10) 0.0650(10) -0.0073(7) -0.0188(8) -0.0268(8)
C1 0.0584(13) 0.1132(18) 0.0844(15) -0.0132(12) -0.0035(11) -0.0355(13)
C2 0.0603(13) 0.1016(16) 0.0740(14) -0.0111(11) -0.0053(11) -0.0409(12)
C3 0.0509(10) 0.0716(12) 0.0597(11) -0.0074(9) -0.0099(8) -0.0238(9)
C4 0.0525(10) 0.0767(12) 0.0582(11) -0.0092(9) -0.0098(9) -0.0293(9)
C5 0.0521(10) 0.0672(11) 0.0567(11) -0.0091(8) -0.0123(8) -0.0191(9)
C6 0.0501(10) 0.0769(12) 0.0539(10) -0.0100(9) -0.0112(8) -0.0234(9)
C7 0.0514(10) 0.0654(11) 0.0526(10) -0.0085(8) -0.0126(8) -0.0168(8)
C8 0.0476(10) 0.0596(11) 0.0592(11) -0.0086(8) -0.0168(8) -0.0147(8)
C9 0.0564(11) 0.0749(12) 0.0607(11) -0.0156(9) -0.0089(9) -0.0156(9)
C10 0.0510(11) 0.0832(14) 0.0761(14) -0.0193(10) -0.0059(10) -0.0168(11)
C11 0.0546(12) 0.0755(13) 0.0946(16) -0.0179(10) -0.0237(11) -0.0211(12)
C12 0.0587(11) 0.0644(11) 0.0763(13) -0.0097(9) -0.0267(10) -0.0200(10)
C13 0.0846(16) 0.1048(17) 0.0911(16) -0.0183(13) -0.0347(13) -0.0399(14)
C14 0.0830(17) 0.164(3) 0.0669(14) -0.0191(17) 0.0035(12) -0.0469(16)
C15 0.0577(12) 0.1018(16) 0.0624(12) -0.0105(11) -0.0033(10) -0.0273(11)
C16 0.0507(11) 0.0797(13) 0.0565(11) -0.0047(9) -0.0084(8) -0.0224(9)
C17 0.0473(10) 0.0728(12) 0.0594(11) -0.0092(9) -0.0067(8) -0.0215(9)
C18 0.0421(9) 0.0741(12) 0.0608(11) -0.0054(8) -0.0095(8) -0.0255(9)
C19 0.0408(9) 0.0709(12) 0.0588(11) -0.0066(8) -0.0090(8) -0.0234(9)
C20 0.0447(9) 0.0622(11) 0.0511(10) -0.0059(8) -0.0109(8) -0.0162(8)
C21 0.0540(10) 0.0602(11) 0.0548(10) -0.0040(8) -0.0145(8) -0.0201(8)
C22 0.0594(12) 0.0790(13) 0.0650(12) -0.0075(10) -0.0097(10) -0.0288(10)
C23 0.0758(15) 0.0919(15) 0.0686(13) -0.0007(12) -0.0089(11) -0.0391(12)
C24 0.0898(16) 0.0843(15) 0.0749(14) 0.0048(12) -0.0283(13) -0.0433(12)
C25 0.0697(13) 0.0691(12) 0.0758(13) -0.0017(10) -0.0279(11) -0.0315(10)
C26 0.0797(16) 0.1131(19) 0.1057(18) -0.0145(13) -0.0327(14) -0.0574(15)

loop_
_atom_type_symbol
_atom_type_description
_atom_type_scat_dispersion_real
_atom_type_scat_dispersion_imag
_atom_type_scat_source
C C 0.0033 0.0016 'International Tables Vol C Tables 4.2.6.8 and 6.1.1.4'
H H 0.0000 0.0000 'International Tables Vol C Tables 4.2.6.8 and 6.1.1.4'
N N 0.0061 0.0033 'International Tables Vol C Tables 4.2.6.8 and 6.1.1.4'
O O 0.0106 0.0060 'International Tables Vol C Tables 4.2.6.8 and 6.1.1.4'
S S 0.1246 0.1234 'International Tables Vol C Tables 4.2.6.8 and 6.1.1.4'

loop_
_geom_angle_atom_site_label_1
_geom_angle_atom_site_label_2
_geom_angle_atom_site_label_3
_geom_angle
_geom_angle_publ_flag
C6 N1 C7 129.64(16) ?
C6 N1 H1 115.2 ?
C7 N1 H1 115.2 ?
C7 N2 C8 132.36(16) ?
C7 N2 H2 113.8 ?
C8 N2 H2 113.8 ?
C8 N3 C12 117.57(17) ?
C19 N4 C20 129.32(15) ?
C19 N4 H4 115.3 ?
C20 N4 H4 115.3 ?
C20 N5 C21 133.05(16) ?
C20 N5 H5 113.5 ?
C21 N5 H5 113.5 ?
C21 N6 C25 118.36(17) ?
C2 C1 H1A 109.5 ?
C2 C1 H1B 109.5 ?
H1A C1 H1B 109.5 ?
C2 C1 H1C 109.5 ?
H1A C1 H1C 109.5 ?
H1B C1 H1C 109.5 ?
C3 C2 C1 113.83(18) ?
C3 C2 H2A 108.8 ?
C1 C2 H2A 108.8 ?
C3 C2 H2B 108.8 ?
C1 C2 H2B 108.8 ?
H2A C2 H2B 107.7 ?
C2 C3 C4 113.46(16) ?
C2 C3 H3A 108.9 ?
C4 C3 H3A 108.9 ?
C2 C3 H3B 108.9 ?
C4 C3 H3B 108.9 ?
H3A C3 H3B 107.7 ?
C3 C4 C5 113.33(15) ?
C3 C4 H4A 108.9 ?
C5 C4 H4A 108.9 ?
C3 C4 H4B 108.9 ?
C5 C4 H4B 108.9 ?
H4A C4 H4B 107.7 ?
C6 C5 C4 113.05(15) ?
C6 C5 H5A 109.0 ?
C4 C5 H5A 109.0 ?
C6 C5 H5B 109.0 ?
C4 C5 H5B 109.0 ?
H5A C5 H5B 107.8 ?
O1 C6 N1 122.21(17) ?
O1 C6 C5 123.21(17) ?
N1 C6 C5 114.58(16) ?
N2 C7 N1 113.71(16) n
N2 C7 S1 127.22(15) n
N1 C7 S1 119.07(14) n
N3 C8 C9 124.41(16) ?
N3 C8 N2 109.55(16) ?
C9 C8 N2 126.04(17) ?
C8 C9 C10 116.42(19) ?
C8 C9 H9 121.8 ?
C10 C9 H9 121.8 ?
C11 C10 C9 120.31(19) ?
C11 C10 H10 119.8 ?
C9 C10 H10 119.8 ?
C10 C11 C12 119.44(19) ?
C10 C11 H11 120.3 ?
C12 C11 H11 120.3 ?
N3 C12 C11 121.85(19) ?
N3 C12 C13 115.75(18) ?
C11 C12 C13 122.40(18) ?
C12 C13 H13A 109.5 ?
C12 C13 H13B 109.5 ?
H13A C13 H13B 109.5 ?
C12 C13 H13C 109.5 ?
H13A C13 H13C 109.5 ?
H13B C13 H13C 109.5 ?
C15 C14 H14A 109.5 ?
C15 C14 H14B 109.5 ?
H14A C14 H14B 109.5 ?
C15 C14 H14C 109.5 ?
H14A C14 H14C 109.5 ?
H14B C14 H14C 109.5 ?
C14 C15 C16 112.64(19) ?
C14 C15 H15A 109.1 ?
C16 C15 H15A 109.1 ?
C14 C15 H15B 109.1 ?
C16 C15 H15B 109.1 ?
H15A C15 H15B 107.8 ?
C17 C16 C15 114.55(16) ?
C17 C16 H16A 108.6 ?
C15 C16 H16A 108.6 ?
C17 C16 H16B 108.6 ?
C15 C16 H16B 108.6 ?
H16A C16 H16B 107.6 ?
C16 C17 C18 111.93(15) ?
C16 C17 H17A 109.2 ?
C18 C17 H17A 109.2 ?
C16 C17 H17B 109.2 ?
C18 C17 H17B 109.2 ?
H17A C17 H17B 107.9 ?
C19 C18 C17 113.26(15) ?
C19 C18 H18A 108.9 ?
C17 C18 H18A 108.9 ?
C19 C18 H18B 108.9 ?
C17 C18 H18B 108.9 ?
H18A C18 H18B 107.7 ?
O2 C19 N4 121.64(17) ?
O2 C19 C18 123.25(16) ?
N4 C19 C18 115.10(15) ?
N5 C20 N4 113.84(15) n
N5 C20 S2 127.71(15) n
N4 C20 S2 118.45(13) n
N6 C21 C22 123.55(17) ?
N6 C21 N5 110.48(16) ?
C22 C21 N5 125.97(17) ?
C23 C22 C21 116.84(19) ?
C23 C22 H22 121.6 ?
C21 C22 H22 121.6 ?
C24 C23 C22 120.6(2) ?
C24 C23 H23 119.7 ?
C22 C23 H23 119.7 ?
C23 C24 C25 119.2(2) ?
C23 C24 H24 120.4 ?
C25 C24 H24 120.4 ?
N6 C25 C24 121.41(19) ?
N6 C25 C26 115.79(19) ?
C24 C25 C26 122.81(19) ?
C25 C26 H26A 109.5 ?
C25 C26 H26B 109.5 ?
H26A C26 H26B 109.5 ?
C25 C26 H26C 109.5 ?
H26A C26 H26C 109.5 ?
H26B C26 H26C 109.5 ?

loop_
_geom_bond_atom_site_label_1
_geom_bond_atom_site_label_2
_geom_bond_distance
_geom_bond_publ_flag
S1 C7 1.649(2) n
S2 C20 1.6534(18) n
O1 C6 1.209(2) n
O2 C19 1.218(2) n
N1 C6 1.375(2) n
N1 C7 1.384(2) n
N1 H1 0.8600 ?
N2 C7 1.335(2) n
N2 C8 1.412(2) n
N2 H2 0.8600 ?
N3 C8 1.331(2) ?
N3 C12 1.342(2) ?
N4 C19 1.378(2) ?
N4 C20 1.380(2) n
N4 H4 0.8600 ?
N5 C20 1.337(2) ?
N5 C21 1.396(2) n
N5 H5 0.8600 ?
N6 C21 1.331(2) ?
N6 C25 1.333(2) ?
C1 C2 1.510(3) ?
C1 H1A 0.9600 ?
C1 H1B 0.9600 ?
C1 H1C 0.9600 ?
C2 C3 1.501(3) ?
C2 H2A 0.9700 ?
C2 H2B 0.9700 ?
C3 C4 1.514(2) ?
C3 H3A 0.9700 ?
C3 H3B 0.9700 ?
C4 C5 1.514(3) ?
C4 H4A 0.9700 ?
C4 H4B 0.9700 ?
C5 C6 1.495(2) ?
C5 H5A 0.9700 ?
C5 H5B 0.9700 ?
C8 C9 1.378(3) ?
C9 C10 1.380(3) ?
C9 H9 0.9300 ?
C10 C11 1.361(3) ?
C10 H10 0.9300 ?
C11 C12 1.370(3) ?
C11 H11 0.9300 ?
C12 C13 1.503(3) ?
C13 H13A 0.9600 ?
C13 H13B 0.9600 ?
C13 H13C 0.9600 ?
C14 C15 1.496(3) ?
C14 H14A 0.9600 ?
C14 H14B 0.9600 ?
C14 H14C 0.9600 ?
C15 C16 1.513(3) ?
C15 H15A 0.9700 ?
C15 H15B 0.9700 ?
C16 C17 1.505(3) ?
C16 H16A 0.9700 ?
C16 H16B 0.9700 ?
C17 C18 1.519(2) ?
C17 H17A 0.9700 ?
C17 H17B 0.9700 ?
C18 C19 1.481(3) ?
C18 H18A 0.9700 ?
C18 H18B 0.9700 ?
C21 C22 1.385(3) ?
C22 C23 1.366(3) ?
C22 H22 0.9300 ?
C23 C24 1.360(3) ?
C23 H23 0.9300 ?
C24 C25 1.381(3) ?
C24 H24 0.9300 ?
C25 C26 1.498(3) ?
C26 H26A 0.9600 ?
C26 H26B 0.9600 ?
C26 H26C 0.9600 ?

loop_
_geom_hbond_atom_site_label_D
_geom_hbond_atom_site_label_H
_geom_hbond_atom_site_label_A
_geom_hbond_site_symmetry_A
_geom_hbond_distance_DH
_geom_hbond_distance_HA
_geom_hbond_distance_DA
_geom_hbond_angle_DHA
_geom_hbond_publ_flag
N2 H2 O1 1_555 0.86 1.88 2.616(3) 143 yes
N5 H5 O2 1_555 0.86 1.85 2.596(2) 144 yes
C9 H9 S1 1_555 0.93 2.56 3.200(3) 126 yes
C22 H22 S2 1_555 0.93 2.60 3.229(3) 126 yes
N1 H1 S1 2_656 0.86 2.55 3.402(2) 169 yes
N4 H4 S2 2_766 0.86 2.68 3.518(2) 166 yes
C11 H11 O2 1_655 0.93 2.41 3.230(3) 147 yes

loop_
_geom_torsion_atom_site_label_1
_geom_torsion_atom_site_label_2
_geom_torsion_atom_site_label_3
_geom_torsion_atom_site_label_4
_geom_torsion
C1 C2 C3 C4 178.01(19)
C2 C3 C4 C5 -176.84(17)
C3 C4 C5 C6 176.21(16)
C7 N1 C6 O1 1.4(3)
C7 N1 C6 C5 -179.14(18)
C4 C5 C6 O1 -10.0(3)
C4 C5 C6 N1 170.51(16)
C8 N2 C7 N1 178.44(18)
C8 N2 C7 S1 -0.7(3)
C6 N1 C7 N2 -3.9(3)
C6 N1 C7 S1 175.35(16)
C12 N3 C8 C9 -0.7(3)
C12 N3 C8 N2 179.84(16)
C7 N2 C8 N3 -173.44(19)
C7 N2 C8 C9 7.1(3)
N3 C8 C9 C10 0.3(3)
N2 C8 C9 C10 179.67(18)
C8 C9 C10 C11 0.2(3)
C9 C10 C11 C12 -0.3(3)
C8 N3 C12 C11 0.6(3)
C8 N3 C12 C13 -179.27(18)
C10 C11 C12 N3 -0.1(3)
C10 C11 C12 C13 179.7(2)
C14 C15 C16 C17 -178.4(2)
C15 C16 C17 C18 174.81(17)
C16 C17 C18 C19 -179.68(16)
C20 N4 C19 O2 -2.2(3)
C20 N4 C19 C18 178.89(17)
C17 C18 C19 O2 4.6(3)
C17 C18 C19 N4 -176.55(15)
C21 N5 C20 N4 -178.84(18)
C21 N5 C20 S2 1.5(3)
C19 N4 C20 N5 -1.4(3)
C19 N4 C20 S2 178.34(14)
C25 N6 C21 C22 0.4(3)
C25 N6 C21 N5 -179.56(16)
C20 N5 C21 N6 -173.10(19)
C20 N5 C21 C22 6.9(3)
N6 C21 C22 C23 0.6(3)
N5 C21 C22 C23 -179.37(18)
C21 C22 C23 C24 -0.7(3)
C22 C23 C24 C25 -0.2(3)
C21 N6 C25 C24 -1.4(3)
C21 N6 C25 C26 178.53(18)
C23 C24 C25 N6 1.3(3)
C23 C24 C25 C26 -178.6(2)

loop_
_cod_related_entry_id
_cod_related_entry_database
_cod_related_entry_code
1 ChemSpider 1365248
